data_4068688
loop_
_publ_author_name
'Zhang, Wen-Xiong'
'Li, Dongzhen'
'Wang, Zitao'
'Xi, Zhenfeng'

_publ_section_title
;
 Alkyl Aluminum-Catalyzed Addition of Amines to Carbodiimides: A Highly
 Efficient Route to Substituted Guanidines
;
_journal_issue 3
_journal_name_full Organometallics
_journal_page_first 882
_journal_paper_doi 10.1021/om801035t
_journal_volume 28
_journal_year 2009
_chemical_formula_sum 'C19 H23 N3'
_chemical_formula_weight 293.40
_chemical_name_systematic
; 
 ? 
;
_space_group_IT_number 14
_symmetry_cell_setting monoclinic
_symmetry_space_group_name_Hall '-P 2yn'
_symmetry_space_group_name_H-M 'P 1 21/n 1'
_atom_sites_solution_hydrogens geom
_atom_sites_solution_primary direct
_atom_sites_solution_secondary difmap
_audit_creation_method SHELXL-97
_cell_angle_alpha 90.00
_cell_angle_beta 92.995(3)
_cell_angle_gamma 90.00
_cell_formula_units_Z 8
_cell_length_a 11.7513(18)
_cell_length_b 16.702(3)
_cell_length_c 17.037(3)
_cell_measurement_reflns_used 16873
_cell_measurement_temperature 163(2)
_cell_measurement_theta_max 25.05
_cell_measurement_theta_min 1.71
_cell_volume 3339.3(10)
_computing_cell_refinement 'Bruker SMART'
_computing_data_collection 'Bruker SMART'
_computing_data_reduction 'Bruker SHELXTL'
_computing_molecular_graphics 'Bruker SHELXTL'
_computing_publication_material 'Bruker SHELXTL'
_computing_structure_refinement 'SHELXL-97 (Sheldrick, 1997)'
_computing_structure_solution 'SHELXS-97 (Sheldrick, 1990)'
_diffrn_ambient_temperature 163(2)
_diffrn_measured_fraction_theta_full 0.992
_diffrn_measured_fraction_theta_max 0.992
_diffrn_measurement_device_type 'CCD area detector'
_diffrn_measurement_method 'phi and omega scans'
_diffrn_radiation_monochromator graphite
_diffrn_radiation_source 'fine-focus sealed tube'
_diffrn_radiation_type MoK\a
_diffrn_radiation_wavelength 0.71073
_diffrn_reflns_av_R_equivalents 0.0605
_diffrn_reflns_av_sigmaI/netI 0.1100
_diffrn_reflns_limit_h_max 11
_diffrn_reflns_limit_h_min -13
_diffrn_reflns_limit_k_max 19
_diffrn_reflns_limit_k_min -19
_diffrn_reflns_limit_l_max 16
_diffrn_reflns_limit_l_min -20
_diffrn_reflns_number 16873
_diffrn_reflns_theta_full 25.05
_diffrn_reflns_theta_max 25.05
_diffrn_reflns_theta_min 1.71
_exptl_absorpt_coefficient_mu 0.070
_exptl_absorpt_correction_T_max 0.9862
_exptl_absorpt_correction_T_min 0.9793
_exptl_absorpt_correction_type multi-scan
_exptl_absorpt_process_details SADABS
_exptl_crystal_colour colorless
_exptl_crystal_density_diffrn 1.167
_exptl_crystal_density_method 'not measured'
_exptl_crystal_F_000 1264
_exptl_crystal_size_max 0.30
_exptl_crystal_size_mid 0.30
_exptl_crystal_size_min 0.20
_refine_diff_density_max 0.300
_refine_diff_density_min -0.211
_refine_diff_density_rms 0.038
_refine_ls_extinction_method none
_refine_ls_goodness_of_fit_ref 1.004
_refine_ls_hydrogen_treatment none
_refine_ls_matrix_type full
_refine_ls_number_parameters 413
_refine_ls_number_reflns 5864
_refine_ls_number_restraints 0
_refine_ls_restrained_S_all 1.004
_refine_ls_R_factor_all 0.1817
_refine_ls_R_factor_gt 0.0660
_refine_ls_shift/su_max 0.001
_refine_ls_shift/su_mean 0.000
_refine_ls_structure_factor_coef Fsqd
_refine_ls_weighting_details 'calc w=1/[\s^2^(Fo^2^)+(0.0450P)^2^+0.0000P] where P=(Fo^2^+2Fc^2^)/3'
_refine_ls_weighting_scheme calc
_refine_ls_wR_factor_gt 0.1337
_refine_ls_wR_factor_ref 0.1538
_reflns_number_gt 2083
_reflns_number_total 5864
_reflns_threshold_expression >2sigma(I)
_cod_data_source_file om801035t_si_001.cif
_cod_data_source_block 5
_cod_original_cell_volume 3339.3(9)
_cod_original_sg_symbol_H-M P2(1)/n
_cod_database_code 4068688

loop_
_symmetry_equiv_pos_as_xyz
'x, y, z'
'-x+1/2, y+1/2, -z+1/2'
'-x, -y, -z'
'x-1/2, -y-1/2, z-1/2'

loop_
_atom_site_label
_atom_site_type_symbol
_atom_site_fract_x
_atom_site_fract_y
_atom_site_fract_z
_atom_site_U_iso_or_equiv
_atom_site_adp_type
_atom_site_occupancy
_atom_site_symmetry_multiplicity
_atom_site_calc_flag
_atom_site_refinement_flags
C1 C 0.6342(3) 0.6288(2) 0.2645(2) 0.0598(10) Uani 1 1 d .
C2 C 0.8044(3) 0.6933(2) 0.3284(2) 0.0696(12) Uani 1 1 d .
C3 C 0.9258(4) 0.6758(3) 0.3379(3) 0.1168(17) Uani 1 1 d .
H3A H 0.9562 0.6670 0.2855 0.140 Uiso 1 1 calc R
H3B H 0.9367 0.6258 0.3685 0.140 Uiso 1 1 calc R
C4 C 0.9928(4) 0.7430(3) 0.3795(3) 0.139(2) Uani 1 1 d .
H4A H 1.0732 0.7264 0.3887 0.166 Uiso 1 1 calc R
H4B H 0.9910 0.7912 0.3457 0.166 Uiso 1 1 calc R
C5 C 0.9441(4) 0.7623(3) 0.4554(3) 0.123(2) Uani 1 1 d .
H5A H 0.9555 0.7162 0.4914 0.148 Uiso 1 1 calc R
H5B H 0.9855 0.8086 0.4792 0.148 Uiso 1 1 calc R
C6 C 0.8243(4) 0.7809(3) 0.4474(3) 0.1090(16) Uani 1 1 d .
H6A H 0.8134 0.8320 0.4186 0.131 Uiso 1 1 calc R
H6B H 0.7943 0.7878 0.5003 0.131 Uiso 1 1 calc R
C7 C 0.7578(3) 0.7145(2) 0.4034(3) 0.0978(15) Uani 1 1 d .
H7A H 0.7575 0.6662 0.4371 0.117 Uiso 1 1 calc R
H7B H 0.6778 0.7319 0.3938 0.117 Uiso 1 1 calc R
C8 C 0.5015(3) 0.5283(2) 0.1998(2) 0.0648(11) Uani 1 1 d .
C9 C 0.4939(3) 0.5609(2) 0.1249(2) 0.0695(11) Uani 1 1 d .
H9 H 0.5456 0.6013 0.1104 0.083 Uiso 1 1 calc R
C10 C 0.4091(4) 0.5332(2) 0.0711(2) 0.0815(12) Uani 1 1 d .
H10 H 0.3938 0.5610 0.0230 0.098 Uiso 1 1 calc R
C11 C 0.3472(4) 0.4652(3) 0.0879(3) 0.1067(16) Uani 1 1 d .
H11 H 0.2980 0.4417 0.0483 0.128 Uiso 1 1 calc R
C12 C 0.3565(4) 0.4317(2) 0.1610(3) 0.0951(15) Uani 1 1 d .
H12 H 0.3067 0.3896 0.1743 0.114 Uiso 1 1 calc R
C13 C 0.4400(3) 0.4596(2) 0.2165(2) 0.0821(13) Uani 1 1 d .
H13 H 0.4543 0.4319 0.2648 0.099 Uiso 1 1 calc R
C14 C 0.4675(3) 0.7059(2) 0.2382(2) 0.0568(10) Uani 1 1 d .
C15 C 0.4218(3) 0.7558(2) 0.1786(2) 0.0680(11) Uani 1 1 d .
H15 H 0.4703 0.7804 0.1428 0.082 Uiso 1 1 calc R
C16 C 0.3046(4) 0.7694(2) 0.1720(3) 0.0828(13) Uani 1 1 d .
H16 H 0.2740 0.8038 0.1318 0.099 Uiso 1 1 calc R
C17 C 0.2327(4) 0.7338(3) 0.2225(3) 0.0903(14) Uani 1 1 d .
H17 H 0.1528 0.7421 0.2164 0.108 Uiso 1 1 calc R
C18 C 0.2777(4) 0.6862(3) 0.2819(3) 0.0880(13) Uani 1 1 d .
H18 H 0.2288 0.6623 0.3179 0.106 Uiso 1 1 calc R
C19 C 0.3938(4) 0.6728(2) 0.2895(2) 0.0748(12) Uani 1 1 d .
H19 H 0.4235 0.6400 0.3312 0.090 Uiso 1 1 calc R
C20 C 0.7933(3) 0.3818(2) 0.3234(3) 0.0636(11) Uani 1 1 d .
C21 C 0.8891(5) 0.4437(3) 0.2151(3) 0.0875(13) Uani 1 1 d .
C22 C 0.8530(5) 0.4610(4) 0.1392(4) 0.176(3) Uani 1 1 d .
H22A H 0.7698 0.4709 0.1380 0.211 Uiso 1 1 calc R
H22B H 0.8653 0.4129 0.1066 0.211 Uiso 1 1 calc R
C23 C 0.9085(7) 0.5310(5) 0.1014(4) 0.228(4) Uani 1 1 d .
H23A H 0.8919 0.5282 0.0439 0.274 Uiso 1 1 calc R
H23B H 0.8743 0.5809 0.1206 0.274 Uiso 1 1 calc R
C24 C 1.0290(7) 0.5346(5) 0.1164(5) 0.206(4) Uani 1 1 d .
H24A H 1.0651 0.4953 0.0820 0.247 Uiso 1 1 calc R
H24B H 1.0557 0.5885 0.1016 0.247 Uiso 1 1 calc R
C25 C 1.0657(5) 0.5196(3) 0.1931(4) 0.136(2) Uani 1 1 d .
H25A H 1.0534 0.5682 0.2249 0.164 Uiso 1 1 calc R
H25B H 1.1487 0.5089 0.1950 0.164 Uiso 1 1 calc R
C26 C 1.0074(5) 0.4511(3) 0.2292(3) 0.1297(19) Uani 1 1 d .
H26A H 1.0431 0.4013 0.2110 0.156 Uiso 1 1 calc R
H26B H 1.0230 0.4541 0.2868 0.156 Uiso 1 1 calc R
C27 C 0.7045(3) 0.2898(2) 0.4169(3) 0.0702(12) Uani 1 1 d .
C28 C 0.7306(4) 0.2306(3) 0.4697(3) 0.1129(18) Uani 1 1 d .
H28 H 0.8020 0.2040 0.4693 0.136 Uiso 1 1 calc R
C29 C 0.6510(5) 0.2091(3) 0.5250(3) 0.1099(16) Uani 1 1 d .
H29 H 0.6742 0.1829 0.5726 0.132 Uiso 1 1 calc R
C30 C 0.5346(5) 0.2279(3) 0.5069(3) 0.131(2) Uani 1 1 d .
H30 H 0.4765 0.2001 0.5324 0.158 Uiso 1 1 calc R
C31 C 0.5068(3) 0.2856(3) 0.4536(3) 0.1036(17) Uani 1 1 d .
H31 H 0.4347 0.3113 0.4533 0.124 Uiso 1 1 calc R
C32 C 0.5885(3) 0.3070(2) 0.3974(3) 0.0807(13) Uani 1 1 d .
H32 H 0.5656 0.3318 0.3490 0.097 Uiso 1 1 calc R
C33 C 0.7573(3) 0.46478(19) 0.4319(3) 0.0589(10) Uani 1 1 d .
C34 C 0.8492(3) 0.4499(2) 0.4844(3) 0.0764(12) Uani 1 1 d .
H34 H 0.9155 0.4255 0.4657 0.092 Uiso 1 1 calc R
C35 C 0.8472(4) 0.4697(3) 0.5632(3) 0.0912(14) Uani 1 1 d .
H35 H 0.9115 0.4590 0.5978 0.109 Uiso 1 1 calc R
C36 C 0.7520(4) 0.5047(2) 0.5908(3) 0.0875(13) Uani 1 1 d .
H36 H 0.7491 0.5173 0.6450 0.105 Uiso 1 1 calc R
C37 C 0.6613(4) 0.5216(2) 0.5404(3) 0.0800(12) Uani 1 1 d .
H37 H 0.5957 0.5468 0.5595 0.096 Uiso 1 1 calc R
C38 C 0.6644(3) 0.5024(2) 0.4621(3) 0.0691(11) Uani 1 1 d .
H38 H 0.6008 0.5154 0.4278 0.083 Uiso 1 1 calc R
N1 N 0.7438(3) 0.6257(2) 0.2929(2) 0.0731(11) Uani 1 1 d .
N2 N 0.5855(3) 0.55366(19) 0.2570(2) 0.0668(10) Uani 1 1 d .
N3 N 0.5870(2) 0.69696(16) 0.24526(16) 0.0587(8) Uani 1 1 d .
N4 N 0.8334(3) 0.3767(2) 0.2511(3) 0.0772(11) Uani 1 1 d .
N5 N 0.7879(3) 0.31018(19) 0.3626(2) 0.0705(10) Uani 1 1 d .
N6 N 0.7613(2) 0.45155(17) 0.35027(19) 0.0601(8) Uani 1 1 d .
H8 H 0.616(3) 0.512(2) 0.285(2) 0.111(17) Uiso 1 1 d .
H1 H 0.775(3) 0.582(2) 0.296(2) 0.095(17) Uiso 1 1 d .
H20 H 0.830(3) 0.271(3) 0.335(3) 0.15(2) Uiso 1 1 d .
H27 H 0.844(3) 0.333(2) 0.231(3) 0.11(2) Uiso 1 1 d .

loop_
_atom_site_aniso_label
_atom_site_aniso_U_11
_atom_site_aniso_U_22
_atom_site_aniso_U_33
_atom_site_aniso_U_23
_atom_site_aniso_U_13
_atom_site_aniso_U_12
C1 0.061(3) 0.047(3) 0.070(3) 0.003(2) -0.011(2) -0.005(2)
C2 0.045(3) 0.077(3) 0.085(3) -0.043(2) -0.008(2) 0.002(2)
C3 0.069(3) 0.136(4) 0.146(5) -0.057(4) 0.007(3) -0.022(3)
C4 0.068(3) 0.171(5) 0.180(6) -0.083(5) 0.029(3) -0.028(3)
C5 0.083(4) 0.131(4) 0.151(5) -0.074(4) -0.042(3) 0.030(3)
C6 0.111(4) 0.105(4) 0.111(4) -0.034(3) -0.005(3) -0.001(3)
C7 0.086(3) 0.073(3) 0.133(5) -0.018(3) -0.006(3) -0.023(2)
C8 0.073(3) 0.050(2) 0.070(3) -0.002(2) -0.010(2) -0.011(2)
C9 0.083(3) 0.062(3) 0.063(3) 0.003(2) -0.001(2) -0.013(2)
C10 0.099(3) 0.071(3) 0.072(3) -0.007(3) -0.021(3) -0.001(3)
C11 0.110(4) 0.093(4) 0.112(5) 0.008(3) -0.043(3) -0.030(3)
C12 0.098(4) 0.079(3) 0.106(4) 0.010(3) -0.019(3) -0.028(3)
C13 0.098(3) 0.058(3) 0.089(3) 0.009(2) -0.017(3) -0.024(2)
C14 0.063(3) 0.045(2) 0.063(3) 0.004(2) 0.002(2) -0.009(2)
C15 0.069(3) 0.052(2) 0.082(3) 0.008(2) -0.002(2) -0.005(2)
C16 0.062(3) 0.074(3) 0.111(4) 0.006(3) -0.012(3) 0.008(2)
C17 0.056(3) 0.092(4) 0.123(5) -0.009(3) 0.001(3) 0.002(3)
C18 0.073(3) 0.101(4) 0.091(4) 0.009(3) 0.017(3) 0.001(3)
C19 0.076(3) 0.076(3) 0.072(3) 0.008(2) 0.003(2) 0.004(2)
C20 0.055(3) 0.055(3) 0.081(4) -0.001(3) 0.002(2) 0.000(2)
C21 0.096(4) 0.095(4) 0.072(4) 0.015(3) 0.012(3) 0.007(3)
C22 0.133(5) 0.214(7) 0.176(7) 0.074(6) -0.041(5) -0.061(5)
C23 0.159(7) 0.350(12) 0.173(7) 0.145(7) -0.026(6) -0.043(8)
C24 0.199(9) 0.239(8) 0.176(8) 0.075(7) -0.021(7) -0.053(7)
C25 0.150(5) 0.103(4) 0.159(6) -0.007(4) 0.032(5) -0.025(4)
C26 0.146(5) 0.112(4) 0.127(5) 0.023(4) -0.029(4) -0.051(4)
C27 0.052(3) 0.043(2) 0.116(4) 0.008(2) 0.001(3) -0.001(2)
C28 0.072(3) 0.136(4) 0.133(5) 0.063(4) 0.018(3) 0.037(3)
C29 0.110(4) 0.126(4) 0.094(4) 0.029(3) 0.010(3) 0.033(3)
C30 0.110(5) 0.127(5) 0.162(6) 0.042(4) 0.054(4) 0.029(4)
C31 0.054(3) 0.083(3) 0.173(5) 0.024(3) 0.007(3) 0.005(2)
C32 0.057(3) 0.078(3) 0.106(4) 0.018(3) -0.010(3) 0.005(2)
C33 0.057(3) 0.039(2) 0.081(3) 0.001(2) 0.005(2) 0.0045(19)
C34 0.060(3) 0.081(3) 0.088(4) -0.001(3) -0.001(3) 0.020(2)
C35 0.078(4) 0.110(4) 0.084(4) -0.005(3) -0.014(3) 0.012(3)
C36 0.096(4) 0.099(4) 0.069(3) -0.003(3) 0.007(3) 0.000(3)
C37 0.078(3) 0.073(3) 0.089(4) -0.012(3) 0.012(3) 0.013(2)
C38 0.064(3) 0.056(2) 0.086(4) 0.000(2) 0.001(2) 0.008(2)
N1 0.071(3) 0.049(2) 0.097(3) -0.008(2) -0.018(2) 0.007(2)
N2 0.079(2) 0.040(2) 0.079(3) 0.0030(19) -0.0167(19) -0.0054(18)
N3 0.057(2) 0.0440(19) 0.074(2) 0.0109(16) -0.0075(16) -0.0017(16)
N4 0.095(3) 0.060(3) 0.077(3) -0.015(3) 0.012(2) 0.001(2)
N5 0.060(2) 0.041(2) 0.111(3) 0.001(2) 0.010(2) 0.0038(18)
N6 0.070(2) 0.0435(19) 0.067(3) -0.0029(18) 0.0041(17) 0.0109(16)

loop_
_atom_type_symbol
_atom_type_description
_atom_type_scat_dispersion_real
_atom_type_scat_dispersion_imag
_atom_type_scat_source
C C 0.0033 0.0016 'International Tables Vol C Tables 4.2.6.8 and 6.1.1.4'
H H 0.0000 0.0000 'International Tables Vol C Tables 4.2.6.8 and 6.1.1.4'
N N 0.0061 0.0033 'International Tables Vol C Tables 4.2.6.8 and 6.1.1.4'

loop_
_geom_angle_atom_site_label_1
_geom_angle_atom_site_label_2
_geom_angle_atom_site_label_3
_geom_angle
N3 C1 N1 120.5(3)
N3 C1 N2 127.0(4)
N1 C1 N2 112.4(3)
N1 C2 C7 110.8(3)
N1 C2 C3 110.3(3)
C7 C2 C3 111.2(4)
C2 C3 C4 112.6(4)
C2 C3 H3A 109.1
C4 C3 H3A 109.1
C2 C3 H3B 109.1
C4 C3 H3B 109.1
H3A C3 H3B 107.8
C5 C4 C3 110.7(4)
C5 C4 H4A 109.5
C3 C4 H4A 109.5
C5 C4 H4B 109.5
C3 C4 H4B 109.5
H4A C4 H4B 108.1
C6 C5 C4 112.8(4)
C6 C5 H5A 109.0
C4 C5 H5A 109.0
C6 C5 H5B 109.0
C4 C5 H5B 109.0
H5A C5 H5B 107.8
C5 C6 C7 111.1(4)
C5 C6 H6A 109.4
C7 C6 H6A 109.4
C5 C6 H6B 109.4
C7 C6 H6B 109.4
H6A C6 H6B 108.0
C2 C7 C6 113.5(4)
C2 C7 H7A 108.9
C6 C7 H7A 108.9
C2 C7 H7B 108.9
C6 C7 H7B 108.9
H7A C7 H7B 107.7
C9 C8 C13 120.1(4)
C9 C8 N2 121.7(3)
C13 C8 N2 117.1(4)
C8 C9 C10 118.9(4)
C8 C9 H9 120.5
C10 C9 H9 120.5
C11 C10 C9 119.9(4)
C11 C10 H10 120.0
C9 C10 H10 120.0
C12 C11 C10 120.4(4)
C12 C11 H11 119.8
C10 C11 H11 119.8
C11 C12 C13 119.9(4)
C11 C12 H12 120.0
C13 C12 H12 120.0
C8 C13 C12 119.1(4)
C8 C13 H13 120.5
C12 C13 H13 120.5
C19 C14 C15 117.9(4)
C19 C14 N3 124.0(4)
C15 C14 N3 117.9(3)
C16 C15 C14 119.7(4)
C16 C15 H15 120.1
C14 C15 H15 120.1
C17 C16 C15 121.1(4)
C17 C16 H16 119.4
C15 C16 H16 119.4
C16 C17 C18 119.2(4)
C16 C17 H17 120.4
C18 C17 H17 120.4
C17 C18 C19 120.2(4)
C17 C18 H18 119.9
C19 C18 H18 119.9
C18 C19 C14 121.8(4)
C18 C19 H19 119.1
C14 C19 H19 119.1
N6 C20 N4 119.8(4)
N6 C20 N5 125.6(4)
N4 C20 N5 114.7(4)
C22 C21 C26 113.5(5)
C22 C21 N4 115.9(5)
C26 C21 N4 117.4(4)
C21 C22 C23 116.6(6)
C21 C22 H22A 108.1
C23 C22 H22A 108.1
C21 C22 H22B 108.1
C23 C22 H22B 108.1
H22A C22 H22B 107.3
C24 C23 C22 114.0(6)
C24 C23 H23A 108.8
C22 C23 H23A 108.8
C24 C23 H23B 108.8
C22 C23 H23B 108.8
H23A C23 H23B 107.7
C25 C24 C23 114.9(7)
C25 C24 H24A 108.5
C23 C24 H24A 108.5
C25 C24 H24B 108.5
C23 C24 H24B 108.5
H24A C24 H24B 107.5
C24 C25 C26 113.9(6)
C24 C25 H25A 108.8
C26 C25 H25A 108.8
C24 C25 H25B 108.8
C26 C25 H25B 108.8
H25A C25 H25B 107.7
C21 C26 C25 118.1(5)
C21 C26 H26A 107.8
C25 C26 H26A 107.8
C21 C26 H26B 107.8
C25 C26 H26B 107.8
H26A C26 H26B 107.1
C28 C27 C32 118.9(4)
C28 C27 N5 117.7(4)
C32 C27 N5 119.1(4)
C27 C28 C29 119.5(4)
C27 C28 H28 120.2
C29 C28 H28 120.2
C30 C29 C28 117.6(4)
C30 C29 H29 121.2
C28 C29 H29 121.2
C31 C30 C29 120.0(5)
C31 C30 H30 120.0
C29 C30 H30 120.0
C30 C31 C32 118.6(4)
C30 C31 H31 120.7
C32 C31 H31 120.7
C27 C32 C31 117.6(4)
C27 C32 H32 121.2
C31 C32 H32 121.2
C38 C33 C34 116.3(4)
C38 C33 N6 120.4(4)
C34 C33 N6 122.9(4)
C35 C34 C33 122.1(4)
C35 C34 H34 119.0
C33 C34 H34 119.0
C36 C35 C34 119.4(4)
C36 C35 H35 120.3
C34 C35 H35 120.3
C37 C36 C35 120.0(5)
C37 C36 H36 120.0
C35 C36 H36 120.0
C36 C37 C38 120.2(4)
C36 C37 H37 119.9
C38 C37 H37 119.9
C37 C38 C33 122.0(4)
C37 C38 H38 119.0
C33 C38 H38 119.0
C1 N1 C2 123.9(4)
C1 N1 H1 118(3)
C2 N1 H1 117(3)
C1 N2 C8 127.3(3)
C1 N2 H8 119(2)
C8 N2 H8 112(2)
C1 N3 C14 121.6(3)
C20 N4 C21 121.7(4)
C20 N4 H27 120(3)
C21 N4 H27 116(3)
C20 N5 C27 125.1(4)
C20 N5 H20 108(3)
C27 N5 H20 124(3)
C20 N6 C33 120.5(3)

loop_
_geom_bond_atom_site_label_1
_geom_bond_atom_site_label_2
_geom_bond_distance
C1 N3 1.301(4)
C1 N1 1.353(4)
C1 N2 1.382(4)
C2 N1 1.450(4)
C2 C7 1.461(5)
C2 C3 1.456(5)
C3 C4 1.523(5)
C3 H3A 0.9900
C3 H3B 0.9900
C4 C5 1.476(5)
C4 H4A 0.9900
C4 H4B 0.9900
C5 C6 1.441(5)
C5 H5A 0.9900
C5 H5B 0.9900
C6 C7 1.531(5)
C6 H6A 0.9900
C6 H6B 0.9900
C7 H7A 0.9900
C7 H7B 0.9900
C8 C9 1.386(4)
C8 C13 1.394(4)
C8 N2 1.415(4)
C9 C10 1.398(4)
C9 H9 0.9500
C10 C11 1.387(5)
C10 H10 0.9500
C11 C12 1.363(5)
C11 H11 0.9500
C12 C13 1.407(5)
C12 H12 0.9500
C13 H13 0.9500
C14 C19 1.379(5)
C14 C15 1.399(4)
C14 N3 1.411(4)
C15 C16 1.394(4)
C15 H15 0.9500
C16 C17 1.372(5)
C16 H16 0.9500
C17 C18 1.371(5)
C17 H17 0.9500
C18 C19 1.382(5)
C18 H18 0.9500
C19 H19 0.9500
C20 N6 1.313(4)
C20 N4 1.345(5)
C20 N5 1.374(4)
C21 C22 1.370(6)
C21 C26 1.404(5)
C21 N4 1.449(5)
C22 C23 1.500(7)
C22 H22A 0.9900
C22 H22B 0.9900
C23 C24 1.427(7)
C23 H23A 0.9900
C23 H23B 0.9900
C24 C25 1.378(7)
C24 H24A 0.9900
C24 H24B 0.9900
C25 C26 1.484(6)
C25 H25A 0.9900
C25 H25B 0.9900
C26 H26A 0.9900
C26 H26B 0.9900
C27 C28 1.361(5)
C27 C32 1.416(4)
C27 N5 1.423(5)
C28 C29 1.409(5)
C28 H28 0.9500
C29 C30 1.421(6)
C29 H29 0.9500
C30 C31 1.352(6)
C30 H30 0.9500
C31 C32 1.437(5)
C31 H31 0.9500
C32 H32 0.9500
C33 C38 1.383(4)
C33 C34 1.389(5)
C33 N6 1.411(4)
C34 C35 1.382(5)
C34 H34 0.9500
C35 C36 1.368(5)
C35 H35 0.9500
C36 C37 1.363(5)
C36 H36 0.9500
C37 C38 1.373(5)
C37 H37 0.9500
C38 H38 0.9500
N1 H1 0.82(3)
N2 H8 0.90(4)
N4 H27 0.81(4)
N5 H20 0.96(4)
